data_7055373
loop_
_publ_author_name
'Akpan, Ekemini D.'
'Ojwach, Stephen O.'
'Omondi, Bernard'
'Nyamori, Vincent O.'

_publ_section_title
;
 Zn(ii) and Cu(ii) formamidine complexes: structural, kinetics and polymer
 tacticity studies in the ring-opening polymerization of \e-caprolactone
 and lactides
;
_journal_issue 4
_journal_name_full 'New J. Chem.'
_journal_page_first 3499
_journal_paper_doi 10.1039/C5NJ03159A
_journal_volume 40
_journal_year 2016
_chemical_formula_moiety 'C58 H84 Cu2 N4 O8'
_chemical_formula_sum 'C58 H84 Cu2 N4 O8'
_chemical_formula_weight 364.12
_chemical_name_systematic
;
 ?
;
_space_group_IT_number 14
_symmetry_cell_setting monoclinic
_symmetry_Int_Tables_number 14
_symmetry_space_group_name_Hall '-P 2ybc'
_symmetry_space_group_name_H-M 'P 1 21/c 1'
_atom_sites_solution_hydrogens geom
_audit_conform_dict_location ftp://ftp.iucr.org/pub/cif_core.dic
_audit_conform_dict_name cif_core.dic
_audit_conform_dict_version 2.4.3
_audit_creation_date 2015-07-16T10:06:20-00:00
_audit_creation_method 'WinGX routine CIF_UPDATE'
_audit_update_record
;
2015-07-16 deposited with the CCDC.
2016-02-10 downloaded from the CCDC.
;
_cell_angle_alpha 90
_cell_angle_beta 104.965(3)
_cell_angle_gamma 90
_cell_formula_units_Z 6
_cell_length_a 15.4331(10)
_cell_length_b 12.4453(9)
_cell_length_c 16.2537(11)
_cell_measurement_reflns_used 0
_cell_measurement_temperature 173(2)
_cell_measurement_theta_max 0
_cell_measurement_theta_min 0
_cell_measurement_wavelength 0.71073
_cell_volume 3016.0(4)
_computing_cell_refinement 'SAINT-plus (Bruker, 2008)'
_computing_data_collection 'APEX2 (Bruker, 2008)'
_computing_data_reduction 'SAINT-Plus and XPREP (Bruker, 2008)'
_computing_molecular_graphics 'ORTEP3 (Farrugia, 2012)'
_computing_publication_material 'WinGX (Farrugia, 2012)'
_computing_structure_refinement 'SHELXL-2013 (Sheldrick, 2013)'
_computing_structure_solution 'SHELXL-2013 (Sheldrick, 2013)'
_diffrn_ambient_temperature 173(2)
_diffrn_measured_fraction_theta_full 1
_diffrn_measured_fraction_theta_max 1
_diffrn_measurement_device_type 'Bruker APEX-II CCD'
_diffrn_measurement_method '\f and \w scans'
_diffrn_radiation_monochromator graphite
_diffrn_radiation_probe x-ray
_diffrn_radiation_type MoK\a
_diffrn_radiation_wavelength 0.71073
_diffrn_reflns_av_R_equivalents 0.0338
_diffrn_reflns_Laue_measured_fraction_full 1
_diffrn_reflns_Laue_measured_fraction_max 1
_diffrn_reflns_limit_h_max 18
_diffrn_reflns_limit_h_min -18
_diffrn_reflns_limit_k_max 15
_diffrn_reflns_limit_k_min -15
_diffrn_reflns_limit_l_max 19
_diffrn_reflns_limit_l_min -19
_diffrn_reflns_number 57141
_diffrn_reflns_point_group_measured_fraction_full 1
_diffrn_reflns_point_group_measured_fraction_max 1
_diffrn_reflns_theta_full 25.242
_diffrn_reflns_theta_max 25.493
_diffrn_reflns_theta_min 1.366
_exptl_absorpt_coefficient_mu 0.757
_exptl_absorpt_correction_T_max 0.784
_exptl_absorpt_correction_T_min 0.773
_exptl_absorpt_correction_type multi-scan
_exptl_absorpt_process_details 'SADABS (Bruker, 2012)'
_exptl_crystal_colour green
_exptl_crystal_density_diffrn 1.203
_exptl_crystal_density_method 'not measured'
_exptl_crystal_description block
_exptl_crystal_F_000 1164
_exptl_crystal_recrystallization_method 'Re-crystallisation from solvent: DCM/HEXANE'
_exptl_crystal_size_max 0.36
_exptl_crystal_size_mid 0.34
_exptl_crystal_size_min 0.34
_refine_diff_density_max 0.351
_refine_diff_density_min -0.361
_refine_diff_density_rms 0.054
_refine_ls_extinction_method none
_refine_ls_goodness_of_fit_ref 1.095
_refine_ls_hydrogen_treatment constr
_refine_ls_matrix_type full
_refine_ls_number_constraints 0
_refine_ls_number_parameters 325
_refine_ls_number_reflns 5593
_refine_ls_number_restraints 0
_refine_ls_restrained_S_all 1.095
_refine_ls_R_factor_all 0.0361
_refine_ls_R_factor_gt 0.0312
_refine_ls_shift/su_max 0.001
_refine_ls_shift/su_mean 0
_refine_ls_structure_factor_coef Fsqd
_refine_ls_weighting_details 'w=1/[\s^2^(Fo^2^)+(0.0392P)^2^+1.8581P] where P=(Fo^2^+2Fc^2^)/3'
_refine_ls_weighting_scheme calc
_refine_ls_wR_factor_gt 0.0815
_refine_ls_wR_factor_ref 0.0875
_reflns_number_gt 5067
_reflns_number_total 5593
_reflns_threshold_expression 'I > 2\s(I)'
_cod_data_source_file c5nj03159a2.cif
_cod_data_source_block shelx
_cod_depositor_comments 'Adding full bibliography for 7055371--7055374.cif.'
_cod_original_sg_symbol_H-M 'P 21/c'
_cod_database_code 7055373
_shelx_estimated_absorpt_t_min 0.772
_shelx_estimated_absorpt_t_max 0.783

loop_
_symmetry_equiv_pos_as_xyz
'x, y, z'
'-x, y+1/2, -z+1/2'
'-x, -y, -z'
'x, -y-1/2, z-1/2'

loop_
_atom_site_label
_atom_site_type_symbol
_atom_site_fract_x
_atom_site_fract_y
_atom_site_fract_z
_atom_site_U_iso_or_equiv
_atom_site_adp_type
_atom_site_occupancy
_atom_site_calc_flag
C1 C 0.30171(10) 0.63800(14) 0.12327(11) 0.0285(3) Uani 1 d
C2 C 0.31386(11) 0.58984(15) 0.20338(11) 0.0335(4) Uani 1 d
C3 C 0.31096(14) 0.65552(18) 0.27208(12) 0.0443(5) Uani 1 d
H3 H 0.3173 0.6242 0.3266 0.053 Uiso 1 calc
C4 C 0.29914(15) 0.76482(19) 0.26255(14) 0.0499(5) Uani 1 d
H4 H 0.296 0.8081 0.3099 0.06 Uiso 1 calc
C5 C 0.29191(14) 0.81114(16) 0.18445(13) 0.0441(5) Uani 1 d
H5 H 0.2858 0.8869 0.1789 0.053 Uiso 1 calc
C6 C 0.29328(12) 0.74992(15) 0.11326(12) 0.0340(4) Uani 1 d
C7 C 0.28500(14) 0.80327(15) 0.02763(13) 0.0396(4) Uani 1 d
H7 H 0.3018 0.7489 -0.0109 0.047 Uiso 1 calc
C8 C 0.18848(18) 0.8375(3) -0.01255(17) 0.0693(7) Uani 1 d
H8A H 0.1847 0.8717 -0.0677 0.104 Uiso 1 calc
H8B H 0.1693 0.8886 0.0251 0.104 Uiso 1 calc
H8C H 0.1494 0.7742 -0.0209 0.104 Uiso 1 calc
C9 C 0.34901(19) 0.8981(2) 0.03480(17) 0.0623(6) Uani 1 d
H9A H 0.342 0.9304 -0.0215 0.094 Uiso 1 calc
H9B H 0.4109 0.8731 0.0568 0.094 Uiso 1 calc
H9C H 0.3353 0.9517 0.0737 0.094 Uiso 1 calc
C10 C 0.33092(13) 0.46979(15) 0.21642(12) 0.0382(4) Uani 1 d
H10 H 0.3431 0.4408 0.1631 0.046 Uiso 1 calc
C11 C 0.24910(16) 0.4118(2) 0.22925(18) 0.0598(6) Uani 1 d
H11A H 0.2622 0.3348 0.2372 0.09 Uiso 1 calc
H11B H 0.1986 0.4224 0.1791 0.09 Uiso 1 calc
H11C H 0.2336 0.4406 0.2797 0.09 Uiso 1 calc
C12 C 0.41393(17) 0.4470(2) 0.28946(17) 0.0607(6) Uani 1 d
H12A H 0.4656 0.4853 0.2793 0.091 Uiso 1 calc
H12B H 0.4261 0.3696 0.2926 0.091 Uiso 1 calc
H12C H 0.4031 0.4714 0.3433 0.091 Uiso 1 calc
C13 C 0.22326(11) 0.52664(13) 0.01798(11) 0.0283(4) Uani 1 d
H13 H 0.1756 0.5421 0.0432 0.034 Uiso 1 calc
C14 C 0.11837(11) 0.41224(15) -0.07945(11) 0.0324(4) Uani 1 d
C15 C 0.10066(13) 0.31346(16) -0.04672(12) 0.0375(4) Uani 1 d
C16 C 0.01346(14) 0.27440(18) -0.07224(14) 0.0469(5) Uani 1 d
H16 H -0.0009 0.2082 -0.0498 0.056 Uiso 1 calc
C17 C -0.05224(13) 0.33009(18) -0.12937(15) 0.0493(5) Uani 1 d
H17 H -0.1118 0.3029 -0.145 0.059 Uiso 1 calc
C18 C -0.03278(13) 0.42420(19) -0.16399(15) 0.0504(5) Uani 1 d
H18 H -0.0785 0.4604 -0.205 0.061 Uiso 1 calc
C19 C 0.05390(13) 0.46832(15) -0.13988(14) 0.0417(5) Uani 1 d
C20 C 0.07589(16) 0.5695(2) -0.18216(18) 0.0596(6) Uani 1 d
H20 H 0.1354 0.5959 -0.1477 0.071 Uiso 1 calc
C21 C 0.0089(3) 0.6588(2) -0.1856(2) 0.0881(10) Uani 1 d
H21A H 0.027 0.7219 -0.2132 0.132 Uiso 1 calc
H21B H 0.0067 0.6776 -0.1276 0.132 Uiso 1 calc
H21C H -0.0506 0.6349 -0.2182 0.132 Uiso 1 calc
C22 C 0.0857(3) 0.5430(3) -0.2704(3) 0.1010(13) Uani 1 d
H22A H 0.1002 0.6086 -0.2974 0.151 Uiso 1 calc
H22B H 0.0293 0.5129 -0.3049 0.151 Uiso 1 calc
H22C H 0.134 0.4904 -0.2658 0.151 Uiso 1 calc
C23 C 0.17637(16) 0.24611(18) 0.00779(14) 0.0520(5) Uani 1 d
H23 H 0.2213 0.2965 0.0433 0.062 Uiso 1 calc
C24 C 0.2223(2) 0.1858(2) -0.0515(2) 0.0772(8) Uani 1 d
H24A H 0.2717 0.1424 -0.0174 0.116 Uiso 1 calc
H24B H 0.2459 0.2375 -0.0856 0.116 Uiso 1 calc
H24C H 0.1787 0.1387 -0.0893 0.116 Uiso 1 calc
C25 C 0.1477(2) 0.1686(3) 0.0674(2) 0.0831(9) Uani 1 d
H25A H 0.2 0.1288 0.1002 0.125 Uiso 1 calc
H25B H 0.1035 0.1181 0.0343 0.125 Uiso 1 calc
H25C H 0.1208 0.2087 0.1065 0.125 Uiso 1 calc
C26 C 0.48020(12) 0.31414(15) 0.05369(12) 0.0363(4) Uani 1 d
C27 C 0.46825(16) 0.20291(19) 0.08609(19) 0.0635(7) Uani 1 d
H27A H 0.5196 0.158 0.0833 0.095 Uiso 1 calc
H27B H 0.413 0.171 0.0508 0.095 Uiso 1 calc
H27C H 0.4644 0.2075 0.1452 0.095 Uiso 1 calc
C28 C 0.58691(12) 0.56087(15) 0.14721(11) 0.0322(4) Uani 1 d
C29 C 0.63770(15) 0.60183(19) 0.23301(13) 0.0483(5) Uani 1 d
H29A H 0.702 0.5895 0.2407 0.072 Uiso 1 calc
H29B H 0.6176 0.5638 0.2776 0.072 Uiso 1 calc
H29C H 0.6266 0.679 0.2368 0.072 Uiso 1 calc
N1 N 0.29913(9) 0.57197(11) 0.05020(9) 0.0262(3) Uani 1 d
N2 N 0.20617(10) 0.45943(12) -0.04824(10) 0.0343(3) Uani 1 d
H2 H 0.2489 0.4437 -0.0731 0.041 Uiso 1 calc
O1 O 0.50391(9) 0.57042(13) 0.12761(8) 0.0442(3) Uani 1 d
O2 O 0.45050(9) 0.66932(11) -0.02933(10) 0.0450(3) Uani 1 d
O3 O 0.42015(9) 0.38167(11) 0.05349(10) 0.0456(3) Uani 1 d
O4 O 0.36794(9) 0.48053(12) -0.10120(8) 0.0410(3) Uani 1 d
Cu1 Cu 0.42328(2) 0.53168(2) 0.01660(2) 0.02846(8) Uani 1 d

loop_
_atom_site_aniso_label
_atom_site_aniso_U_11
_atom_site_aniso_U_22
_atom_site_aniso_U_33
_atom_site_aniso_U_23
_atom_site_aniso_U_13
_atom_site_aniso_U_12
C1 0.0211(7) 0.0339(9) 0.0310(8) -0.0046(7) 0.0075(6) -0.0008(7)
C2 0.0282(8) 0.0408(10) 0.0314(9) -0.0024(7) 0.0077(7) 0.0016(7)
C3 0.0457(11) 0.0560(12) 0.0314(9) -0.0036(9) 0.0100(8) 0.0031(10)
C4 0.0570(13) 0.0536(13) 0.0405(11) -0.0198(10) 0.0152(10) -0.0011(10)
C5 0.0487(11) 0.0361(10) 0.0496(12) -0.0124(9) 0.0165(9) -0.0029(9)
C6 0.0311(9) 0.0337(9) 0.0387(10) -0.0058(8) 0.0115(7) -0.0022(7)
C7 0.0473(11) 0.0318(9) 0.0422(10) -0.0013(8) 0.0162(9) 0.0021(8)
C8 0.0606(15) 0.0831(19) 0.0607(15) 0.0181(14) 0.0094(12) 0.0144(14)
C9 0.0829(18) 0.0477(13) 0.0620(15) 0.0012(11) 0.0288(13) -0.0176(12)
C10 0.0385(10) 0.0423(11) 0.0349(10) 0.0039(8) 0.0116(8) 0.0053(8)
C11 0.0521(13) 0.0486(13) 0.0811(17) 0.0117(12) 0.0213(12) 0.0003(11)
C12 0.0537(14) 0.0587(14) 0.0611(15) 0.0118(12) -0.0008(11) 0.0109(11)
C13 0.0245(8) 0.0304(9) 0.0312(9) -0.0005(7) 0.0094(7) 0.0022(6)
C14 0.0240(8) 0.0373(9) 0.0368(9) -0.0120(7) 0.0095(7) -0.0029(7)
C15 0.0369(10) 0.0395(10) 0.0362(9) -0.0077(8) 0.0097(8) -0.0029(8)
C16 0.0447(11) 0.0422(11) 0.0567(13) -0.0070(9) 0.0183(10) -0.0119(9)
C17 0.0311(10) 0.0497(12) 0.0666(14) -0.0182(11) 0.0122(10) -0.0090(9)
C18 0.0299(10) 0.0507(12) 0.0633(14) -0.0058(11) -0.0013(9) 0.0022(9)
C19 0.0308(10) 0.0390(11) 0.0528(12) -0.0035(9) 0.0065(9) -0.0013(8)
C20 0.0440(12) 0.0512(13) 0.0768(17) 0.0134(12) 0.0035(11) -0.0033(10)
C21 0.110(3) 0.0491(15) 0.113(3) 0.0170(16) 0.042(2) 0.0153(16)
C22 0.129(3) 0.081(2) 0.119(3) 0.032(2) 0.081(3) 0.019(2)
C23 0.0546(13) 0.0438(12) 0.0507(12) 0.0015(10) 0.0013(10) 0.0004(10)
C24 0.0697(17) 0.0745(18) 0.085(2) 0.0024(15) 0.0154(15) 0.0327(15)
C25 0.102(2) 0.0711(18) 0.0711(18) 0.0209(15) 0.0131(17) 0.0077(17)
C26 0.0322(9) 0.0353(10) 0.0404(10) 0.0053(8) 0.0077(8) -0.0012(8)
C27 0.0498(13) 0.0489(13) 0.0950(19) 0.0306(13) 0.0245(13) 0.0029(10)
C28 0.0334(9) 0.0325(9) 0.0308(9) -0.0009(7) 0.0088(7) -0.0020(7)
C29 0.0480(12) 0.0543(13) 0.0383(10) -0.0130(9) 0.0034(9) 0.0005(10)
N1 0.0225(7) 0.0282(7) 0.0282(7) -0.0026(6) 0.0071(5) 0.0010(5)
N2 0.0234(7) 0.0413(9) 0.0400(8) -0.0135(7) 0.0115(6) -0.0037(6)
O1 0.0304(7) 0.0662(9) 0.0362(7) -0.0137(7) 0.0088(6) 0.0036(6)
O2 0.0363(7) 0.0373(7) 0.0662(9) 0.0108(6) 0.0222(7) 0.0047(6)
O3 0.0407(7) 0.0379(7) 0.0647(9) 0.0082(7) 0.0254(7) 0.0045(6)
O4 0.0281(6) 0.0597(9) 0.0362(7) -0.0109(6) 0.0098(5) -0.0007(6)
Cu1 0.02296(12) 0.03258(13) 0.03114(13) -0.00164(8) 0.00936(9) 0.00046(8)

loop_
_atom_type_symbol
_atom_type_description
_atom_type_scat_dispersion_real
_atom_type_scat_dispersion_imag
_atom_type_scat_source
C C 0.0033 0.0016 'International Tables Vol C Tables 4.2.6.8 and 6.1.1.4'
H H 0 0 'International Tables Vol C Tables 4.2.6.8 and 6.1.1.4'
N N 0.0061 0.0033 'International Tables Vol C Tables 4.2.6.8 and 6.1.1.4'
O O 0.0106 0.006 'International Tables Vol C Tables 4.2.6.8 and 6.1.1.4'
Cu Cu 0.3201 1.2651 'International Tables Vol C Tables 4.2.6.8 and 6.1.1.4'

loop_
_geom_angle_atom_site_label_1
_geom_angle_atom_site_label_2
_geom_angle_atom_site_label_3
_geom_angle
_geom_angle_site_symmetry_1
_geom_angle_site_symmetry_3
C2 C1 C6 121.19(16) . .
C2 C1 N1 119.48(15) . .
C6 C1 N1 119.32(16) . .
C3 C2 C1 117.99(18) . .
C3 C2 C10 120.28(17) . .
C1 C2 C10 121.73(16) . .
C4 C3 C2 121.35(19) . .
C4 C3 H3 119.3 . .
C2 C3 H3 119.3 . .
C5 C4 C3 119.75(19) . .
C5 C4 H4 120.1 . .
C3 C4 H4 120.1 . .
C4 C5 C6 121.65(19) . .
C4 C5 H5 119.2 . .
C6 C5 H5 119.2 . .
C5 C6 C1 117.90(18) . .
C5 C6 C7 120.53(17) . .
C1 C6 C7 121.57(16) . .
C6 C7 C9 111.67(17) . .
C6 C7 C8 110.89(18) . .
C9 C7 C8 111.0(2) . .
C6 C7 H7 107.7 . .
C9 C7 H7 107.7 . .
C8 C7 H7 107.7 . .
C7 C8 H8A 109.5 . .
C7 C8 H8B 109.5 . .
H8A C8 H8B 109.5 . .
C7 C8 H8C 109.5 . .
H8A C8 H8C 109.5 . .
H8B C8 H8C 109.5 . .
C7 C9 H9A 109.5 . .
C7 C9 H9B 109.5 . .
H9A C9 H9B 109.5 . .
C7 C9 H9C 109.5 . .
H9A C9 H9C 109.5 . .
H9B C9 H9C 109.5 . .
C11 C10 C2 111.50(17) . .
C11 C10 C12 111.41(19) . .
C2 C10 C12 111.71(17) . .
C11 C10 H10 107.3 . .
C2 C10 H10 107.3 . .
C12 C10 H10 107.3 . .
C10 C11 H11A 109.5 . .
C10 C11 H11B 109.5 . .
H11A C11 H11B 109.5 . .
C10 C11 H11C 109.5 . .
H11A C11 H11C 109.5 . .
H11B C11 H11C 109.5 . .
C10 C12 H12A 109.5 . .
C10 C12 H12B 109.5 . .
H12A C12 H12B 109.5 . .
C10 C12 H12C 109.5 . .
H12A C12 H12C 109.5 . .
H12B C12 H12C 109.5 . .
N1 C13 N2 125.04(16) . .
N1 C13 H13 117.5 . .
N2 C13 H13 117.5 . .
C19 C14 C15 122.45(17) . .
C19 C14 N2 118.63(17) . .
C15 C14 N2 118.91(16) . .
C16 C15 C14 117.69(18) . .
C16 C15 C23 121.31(19) . .
C14 C15 C23 120.72(17) . .
C17 C16 C15 121.0(2) . .
C17 C16 H16 119.5 . .
C15 C16 H16 119.5 . .
C18 C17 C16 120.59(19) . .
C18 C17 H17 119.7 . .
C16 C17 H17 119.7 . .
C17 C18 C19 121.0(2) . .
C17 C18 H18 119.5 . .
C19 C18 H18 119.5 . .
C14 C19 C18 117.17(19) . .
C14 C19 C20 122.28(18) . .
C18 C19 C20 120.48(19) . .
C21 C20 C19 113.4(2) . .
C21 C20 C22 111.1(3) . .
C19 C20 C22 109.7(2) . .
C21 C20 H20 107.5 . .
C19 C20 H20 107.5 . .
C22 C20 H20 107.5 . .
C20 C21 H21A 109.5 . .
C20 C21 H21B 109.5 . .
H21A C21 H21B 109.5 . .
C20 C21 H21C 109.5 . .
H21A C21 H21C 109.5 . .
H21B C21 H21C 109.5 . .
C20 C22 H22A 109.5 . .
C20 C22 H22B 109.5 . .
H22A C22 H22B 109.5 . .
C20 C22 H22C 109.5 . .
H22A C22 H22C 109.5 . .
H22B C22 H22C 109.5 . .
C25 C23 C15 114.6(2) . .
C25 C23 C24 110.5(2) . .
C15 C23 C24 108.33(19) . .
C25 C23 H23 107.7 . .
C15 C23 H23 107.7 . .
C24 C23 H23 107.7 . .
C23 C24 H24A 109.5 . .
C23 C24 H24B 109.5 . .
H24A C24 H24B 109.5 . .
C23 C24 H24C 109.5 . .
H24A C24 H24C 109.5 . .
H24B C24 H24C 109.5 . .
C23 C25 H25A 109.5 . .
C23 C25 H25B 109.5 . .
H25A C25 H25B 109.5 . .
C23 C25 H25C 109.5 . .
H25A C25 H25C 109.5 . .
H25B C25 H25C 109.5 . .
O2 C26 O3 125.65(17) 3_665 .
O2 C26 C27 116.96(18) 3_665 .
O3 C26 C27 117.39(17) . .
C26 C27 H27A 109.5 . .
C26 C27 H27B 109.5 . .
H27A C27 H27B 109.5 . .
C26 C27 H27C 109.5 . .
H27A C27 H27C 109.5 . .
H27B C27 H27C 109.5 . .
O1 C28 O4 125.43(17) . 3_665
O1 C28 C29 117.50(17) . .
O4 C28 C29 117.08(17) 3_665 .
C28 C29 H29A 109.5 . .
C28 C29 H29B 109.5 . .
H29A C29 H29B 109.5 . .
C28 C29 H29C 109.5 . .
H29A C29 H29C 109.5 . .
H29B C29 H29C 109.5 . .
C13 N1 C1 114.62(14) . .
C13 N1 Cu1 124.37(11) . .
C1 N1 Cu1 119.98(10) . .
C13 N2 C14 120.70(15) . .
C13 N2 H2 119.6 . .
C14 N2 H2 119.6 . .
C28 O1 Cu1 125.23(12) . .
C26 O2 Cu1 123.40(12) 3_665 .
C26 O3 Cu1 124.23(12) . .
C28 O4 Cu1 122.53(12) 3_665 .
O2 Cu1 O3 166.53(6) . .
O2 Cu1 O1 89.32(7) . .
O3 Cu1 O1 90.71(7) . .
O2 Cu1 O4 89.66(6) . .
O3 Cu1 O4 87.21(6) . .
O1 Cu1 O4 166.70(5) . .
O2 Cu1 N1 100.55(5) . .
O3 Cu1 N1 92.84(5) . .
O1 Cu1 N1 95.88(5) . .
O4 Cu1 N1 97.35(5) . .
O2 Cu1 Cu1 83.85(4) . 3_665
O3 Cu1 Cu1 82.79(4) . 3_665
O1 Cu1 Cu1 82.79(4) . 3_665
O4 Cu1 Cu1 83.92(4) . 3_665
N1 Cu1 Cu1 175.40(4) . 3_665

loop_
_geom_bond_atom_site_label_1
_geom_bond_atom_site_label_2
_geom_bond_distance
_geom_bond_site_symmetry_2
C1 C2 1.401(2) .
C1 C6 1.404(3) .
C1 N1 1.436(2) .
C2 C3 1.394(3) .
C2 C10 1.522(3) .
C3 C4 1.376(3) .
C3 H3 0.95 .
C4 C5 1.372(3) .
C4 H4 0.95 .
C5 C6 1.390(3) .
C5 H5 0.95 .
C6 C7 1.517(3) .
C7 C9 1.524(3) .
C7 C8 1.525(3) .
C7 H7 1 .
C8 H8A 0.98 .
C8 H8B 0.98 .
C8 H8C 0.98 .
C9 H9A 0.98 .
C9 H9B 0.98 .
C9 H9C 0.98 .
C10 C11 1.515(3) .
C10 C12 1.532(3) .
C10 H10 1 .
C11 H11A 0.98 .
C11 H11B 0.98 .
C11 H11C 0.98 .
C12 H12A 0.98 .
C12 H12B 0.98 .
C12 H12C 0.98 .
C13 N1 1.283(2) .
C13 N2 1.335(2) .
C13 H13 0.95 .
C14 C19 1.392(3) .
C14 C15 1.394(3) .
C14 N2 1.443(2) .
C15 C16 1.390(3) .
C15 C23 1.523(3) .
C16 C17 1.373(3) .
C16 H16 0.95 .
C17 C18 1.366(3) .
C17 H17 0.95 .
C18 C19 1.405(3) .
C18 H18 0.95 .
C19 C20 1.514(3) .
C20 C21 1.510(4) .
C20 C22 1.516(5) .
C20 H20 1 .
C21 H21A 0.98 .
C21 H21B 0.98 .
C21 H21C 0.98 .
C22 H22A 0.98 .
C22 H22B 0.98 .
C22 H22C 0.98 .
C23 C25 1.513(4) .
C23 C24 1.532(4) .
C23 H23 1 .
C24 H24A 0.98 .
C24 H24B 0.98 .
C24 H24C 0.98 .
C25 H25A 0.98 .
C25 H25B 0.98 .
C25 H25C 0.98 .
C26 O2 1.250(2) 3_665
C26 O3 1.250(2) .
C26 C27 1.509(3) .
C27 H27A 0.98 .
C27 H27B 0.98 .
C27 H27C 0.98 .
C28 O1 1.243(2) .
C28 O4 1.257(2) 3_665
C28 C29 1.501(3) .
C29 H29A 0.98 .
C29 H29B 0.98 .
C29 H29C 0.98 .
N1 Cu1 2.1821(13) .
N2 H2 0.88 .
O1 Cu1 1.9690(13) .
O2 C26 1.250(2) 3_665
O2 Cu1 1.9569(14) .
O3 Cu1 1.9654(14) .
O4 C28 1.257(2) 3_665
O4 Cu1 1.9891(13) .
Cu1 Cu1 2.6796(4) 3_665

loop_
_geom_hbond_atom_site_label_D
_geom_hbond_atom_site_label_H
_geom_hbond_atom_site_label_A
_geom_hbond_distance_DH
_geom_hbond_distance_HA
_geom_hbond_distance_DA
_geom_hbond_angle_DHA
N2 H2 O4 0.88 2.06 2.855(2) 150
N2 H2 O4 0.88 2.06 2.855(2) 150

loop_
_geom_torsion_atom_site_label_1
_geom_torsion_atom_site_label_2
_geom_torsion_atom_site_label_3
_geom_torsion_atom_site_label_4
_geom_torsion
_geom_torsion_site_symmetry_1
C6 C1 C2 C3 4.5(3) .
N1 C1 C2 C3 -176.43(16) .
C6 C1 C2 C10 -174.78(16) .
N1 C1 C2 C10 4.3(2) .
C1 C2 C3 C4 -1.8(3) .
C10 C2 C3 C4 177.43(19) .
C2 C3 C4 C5 -1.4(3) .
C3 C4 C5 C6 2.1(3) .
C4 C5 C6 C1 0.5(3) .
C4 C5 C6 C7 179.90(19) .
C2 C1 C6 C5 -3.8(3) .
N1 C1 C6 C5 177.10(16) .
C2 C1 C6 C7 176.75(16) .
N1 C1 C6 C7 -2.3(2) .
C5 C6 C7 C9 48.9(3) .
C1 C6 C7 C9 -131.7(2) .
C5 C6 C7 C8 -75.5(2) .
C1 C6 C7 C8 103.9(2) .
C3 C2 C10 C11 74.4(2) .
C1 C2 C10 C11 -106.3(2) .
C3 C2 C10 C12 -51.0(3) .
C1 C2 C10 C12 128.3(2) .
C19 C14 C15 C16 -4.1(3) .
N2 C14 C15 C16 174.44(17) .
C19 C14 C15 C23 169.80(19) .
N2 C14 C15 C23 -11.6(3) .
C14 C15 C16 C17 1.6(3) .
C23 C15 C16 C17 -172.3(2) .
C15 C16 C17 C18 1.5(3) .
C16 C17 C18 C19 -2.3(3) .
C15 C14 C19 C18 3.4(3) .
N2 C14 C19 C18 -175.18(18) .
C15 C14 C19 C20 -173.4(2) .
N2 C14 C19 C20 8.0(3) .
C17 C18 C19 C14 -0.1(3) .
C17 C18 C19 C20 176.7(2) .
C14 C19 C20 C21 -134.2(3) .
C18 C19 C20 C21 49.1(3) .
C14 C19 C20 C22 100.9(3) .
C18 C19 C20 C22 -75.8(3) .
C16 C15 C23 C25 -30.5(3) .
C14 C15 C23 C25 155.8(2) .
C16 C15 C23 C24 93.3(3) .
C14 C15 C23 C24 -80.4(3) .
N2 C13 N1 C1 -177.85(16) .
N2 C13 N1 Cu1 -9.5(2) .
C2 C1 N1 C13 80.9(2) .
C6 C1 N1 C13 -99.97(19) .
C2 C1 N1 Cu1 -87.94(17) .
C6 C1 N1 Cu1 91.16(16) .
N1 C13 N2 C14 179.73(17) .
C19 C14 N2 C13 87.5(2) .
C15 C14 N2 C13 -91.2(2) .
O4 C28 O1 Cu1 -4.3(3) 3_665
C29 C28 O1 Cu1 175.90(14) .
O2 C26 O3 Cu1 -1.4(3) 3_665
C27 C26 O3 Cu1 178.55(16) .
